data_1519847
loop_
_publ_author_name
'McNally, Joshua S.'
'Noll, Bruce'
'Orme, Christopher J.'
'Wilson, Aaron D.'

_publ_section_title
;
 Density Functional Theory Analysis of the Impact of Steric Interaction on
 the Function of Switchable Polarity Solvents.
;
_journal_issue 22
_journal_name_full 'The journal of physical chemistry. B'
_journal_page_first 6766
_journal_paper_doi 10.1021/acs.jpcb.5b03167
_journal_volume 119
_journal_year 2015
_chemical_formula_moiety 'C8 H18 N +, C H O3 -'
_chemical_formula_sum 'C9 H19 N O3'
_chemical_formula_weight 189.25
_chemical_name_common 'dimethylcyclohexylammonium bicarbonate'
_space_group_crystal_system monoclinic
_space_group_IT_number 14
_space_group_name_Hall '-P 2ybc'
_space_group_name_H-M_alt 'P 1 21/c 1'
_symmetry_space_group_name_Hall '-P 2ybc'
_symmetry_space_group_name_H-M 'P 1 21/c 1'
_atom_sites_solution_hydrogens mixed
_cell_angle_alpha 90
_cell_angle_beta 104.138(3)
_cell_angle_gamma 90
_cell_formula_units_Z 8
_cell_length_a 16.8512(10)
_cell_length_b 11.1738(8)
_cell_length_c 11.0083(8)
_cell_measurement_reflns_used 9794
_cell_measurement_temperature 100.(2)
_cell_measurement_theta_max 28.2872
_cell_measurement_theta_min 3.0899
_cell_volume 2010.0(2)
_computing_cell_refinement 'SAINT V8.34A (Bruker AXS Inc., 2013)'
_computing_data_collection 'Bruker Instrument Service v4.2.0'
_computing_data_reduction 'SAINT V8.34A (Bruker AXS Inc., 2013)'
_computing_molecular_graphics 'APEX2 v2014.1-1 (Bruker AXS, 2014)'
_computing_publication_material 'APEX2 v2014.1-1 (Bruker AXS, 2014)'
_computing_structure_refinement 'SHELXL-2013 (Sheldrick, 2013)'
_computing_structure_solution 'SHELXT v2014/1. (Sheldrick, 2014)'
_diffrn_ambient_temperature 100.(2)
_diffrn_detector_area_resol_mean 10.4167
_diffrn_measured_fraction_theta_full 0.998
_diffrn_measured_fraction_theta_max 0.998
_diffrn_measurement_device_type 'Bruker D8 QUEST diffractometer'
_diffrn_measurement_method '\w scans'
_diffrn_radiation_monochromator 'curved graphite'
_diffrn_radiation_type 'Mo K\a'
_diffrn_radiation_wavelength 0.71073
_diffrn_reflns_av_R_equivalents 0.0446
_diffrn_reflns_av_unetI/netI 0.0296
_diffrn_reflns_limit_h_max 22
_diffrn_reflns_limit_h_min -22
_diffrn_reflns_limit_k_max 13
_diffrn_reflns_limit_k_min -14
_diffrn_reflns_limit_l_max 13
_diffrn_reflns_limit_l_min -14
_diffrn_reflns_number 30684
_diffrn_reflns_theta_full 28.28
_diffrn_reflns_theta_max 28.28
_diffrn_reflns_theta_min 3.09
_diffrn_source 'sealed tube'
_diffrn_source_type 'Siemens KFFMO2K-90C'
_exptl_absorpt_coefficient_mu 0.093
_exptl_absorpt_correction_T_max 0.99
_exptl_absorpt_correction_T_min 0.90
_exptl_absorpt_correction_type multi-scan
_exptl_absorpt_process_details
;
Sheldrick, G. M. (2012). SADABS v2012/1. Bruker AXS Inc. Madison, WI 53711,
USA.
;
_exptl_crystal_colour 'clear colourless'
_exptl_crystal_density_diffrn 1.251
_exptl_crystal_density_method 'not measured'
_exptl_crystal_description 'triangular prism'
_exptl_crystal_F_000 832
_exptl_crystal_size_max 0.265
_exptl_crystal_size_mid 0.140
_exptl_crystal_size_min 0.105
_refine_diff_density_max 0.372
_refine_diff_density_min -0.207
_refine_ls_extinction_method none
_refine_ls_goodness_of_fit_ref 1.017
_refine_ls_hydrogen_treatment mixed
_refine_ls_matrix_type full
_refine_ls_number_parameters 249
_refine_ls_number_reflns 4975
_refine_ls_number_restraints 0
_refine_ls_restrained_S_all 1.017
_refine_ls_R_factor_all 0.0563
_refine_ls_R_factor_gt 0.0386
_refine_ls_shift/su_max 0.000
_refine_ls_shift/su_mean 0.000
_refine_ls_structure_factor_coef Fsqd
_refine_ls_weighting_details 'w=1/[\s^2^(Fo^2^)+(0.0449P)^2^+0.5619P] where P=(Fo^2^+2Fc^2^)/3'
_refine_ls_weighting_scheme calc
_refine_ls_wR_factor_gt 0.0864
_refine_ls_wR_factor_ref 0.0944
_reflns_number_gt 3934
_reflns_number_total 4975
_reflns_threshold_expression 'I > 2\s(I)'
_cod_data_source_file jp5b03167_si_002.cif
_cod_data_source_block I
_cod_depositor_comments 'Adding full bibliography for 1519847.cif.'
_cod_database_code 1519847

loop_
_space_group_symop_operation_xyz
'x, y, z'
'-x, y+1/2, -z+1/2'
'-x, -y, -z'
'x, -y-1/2, z-1/2'

loop_
_atom_site_type_symbol
_atom_site_label
_atom_site_fract_x
_atom_site_fract_y
_atom_site_fract_z
_atom_site_U_iso_or_equiv
_atom_site_adp_type
_atom_site_calc_flag
_atom_site_refinement_flags_adp
_atom_site_refinement_flags_posn
_atom_site_occupancy
N N1 0.47584(5) 0.71828(8) 0.56123(9) 0.01205(19) Uani d . . 1
H H1N 0.4701(9) 0.6666(14) 0.4966(14) 0.021(4) Uiso d . . 1
C C1 0.56494(6) 0.75528(10) 0.60136(10) 0.0127(2) Uani d . . 1
H H1 0.5941 0.6932 0.6613 0.015 Uiso calc U R 1
C C2 0.57719(7) 0.87469(10) 0.66990(11) 0.0163(2) Uani d . . 1
H H2A 0.5507 0.8728 0.7409 0.02 Uiso calc U R 1
H H2B 0.5518 0.9397 0.6123 0.02 Uiso calc U R 1
C C3 0.66903(7) 0.89800(12) 0.71835(12) 0.0228(3) Uani d . . 1
H H3A 0.6775 0.9763 0.7618 0.027 Uiso calc U R 1
H H3B 0.6934 0.8352 0.7796 0.027 Uiso calc U R 1
C C4 0.71150(7) 0.89818(11) 0.61095(12) 0.0185(2) Uani d . . 1
H H4A 0.7711 0.9086 0.6451 0.022 Uiso calc U R 1
H H4B 0.6913 0.9665 0.5547 0.022 Uiso calc U R 1
C C5 0.69575(7) 0.78196(11) 0.53620(12) 0.0188(2) Uani d . . 1
H H5A 0.7225 0.7149 0.5895 0.023 Uiso calc U R 1
H H5B 0.7202 0.7876 0.4633 0.023 Uiso calc U R 1
C C6 0.60406(7) 0.75620(11) 0.49022(11) 0.0198(2) Uani d . . 1
H H6A 0.5779 0.8184 0.4295 0.024 Uiso calc U R 1
H H6B 0.5958 0.6777 0.4473 0.024 Uiso calc U R 1
C C7 0.44913(7) 0.65715(10) 0.66498(11) 0.0159(2) Uani d . . 1
H H7A 0.4489 0.7147 0.7321 0.024 Uiso calc U R 1
H H7B 0.487 0.5917 0.6979 0.024 Uiso calc U R 1
H H7C 0.3939 0.6248 0.6332 0.024 Uiso calc U R 1
C C8 0.41763(7) 0.81680(10) 0.50951(11) 0.0164(2) Uani d . . 1
H H8A 0.3634 0.783 0.4728 0.025 Uiso calc U R 1
H H8B 0.4371 0.8598 0.4448 0.025 Uiso calc U R 1
H H8C 0.4141 0.8723 0.577 0.025 Uiso calc U R 1
N N2 0.03752(5) 0.26744(8) 0.02866(9) 0.01239(19) Uani d . . 1
H H2N 0.0448(9) 0.3157(15) 0.0974(16) 0.030(4) Uiso d . . 1
C C9 -0.10467(6) 0.34306(9) 0.00474(10) 0.0132(2) Uani d . . 1
H H9A -0.0967 0.4052 -0.0553 0.016 Uiso calc U R 1
H H9B -0.0876 0.3769 0.0903 0.016 Uiso calc U R 1
C C10 -0.19497(7) 0.30732(10) -0.02352(11) 0.0163(2) Uani d . . 1
H H10A -0.2036 0.2516 0.042 0.02 Uiso calc U R 1
H H10B -0.2288 0.3794 -0.0217 0.02 Uiso calc U R 1
C C11 -0.22213(7) 0.24728(10) -0.15182(11) 0.0172(2) Uani d . . 1
H H11A -0.2799 0.2215 -0.1659 0.021 Uiso calc U R 1
H H11B -0.2186 0.3056 -0.218 0.021 Uiso calc U R 1
C C12 -0.16856(7) 0.13908(10) -0.16039(11) 0.0159(2) Uani d . . 1
H H12A -0.1859 0.1033 -0.245 0.019 Uiso calc U R 1
H H12B -0.1753 0.078 -0.0986 0.019 Uiso calc U R 1
C C13 -0.07865(6) 0.17613(10) -0.13473(10) 0.0139(2) Uani d . . 1
H H13A -0.0443 0.105 -0.1384 0.017 Uiso calc U R 1
H H13B -0.0711 0.2336 -0.1994 0.017 Uiso calc U R 1
C C14 -0.05232(6) 0.23379(9) -0.00549(10) 0.0116(2) Uani d . . 1
H H14 -0.061 0.1736 0.0572 0.014 Uiso calc U R 1
C C15 0.06499(7) 0.33430(10) -0.07126(11) 0.0158(2) Uani d . . 1
H H15A 0.119 0.3693 -0.036 0.024 Uiso calc U R 1
H H15B 0.0258 0.3982 -0.1041 0.024 Uiso calc U R 1
H H15C 0.0682 0.2793 -0.1392 0.024 Uiso calc U R 1
C C16 0.09127(7) 0.16164(10) 0.06857(11) 0.0185(2) Uani d . . 1
H H16A 0.0875 0.108 -0.003 0.028 Uiso calc U R 1
H H16B 0.0736 0.119 0.1352 0.028 Uiso calc U R 1
H H16C 0.148 0.1883 0.0998 0.028 Uiso calc U R 1
C C17 0.36820(6) 0.54798(9) 0.33487(10) 0.0125(2) Uani d . . 1
O O1 0.34132(5) 0.49087(7) 0.22453(7) 0.01537(17) Uani d . . 1
H H1A 0.2931 0.4673 0.2177 0.023 Uiso calc U R 1
O O2 0.32167(5) 0.55948(8) 0.40756(8) 0.01755(18) Uani d . . 1
O O3 0.44095(5) 0.58500(7) 0.35620(8) 0.01718(18) Uani d . . 1
C C18 0.14175(7) 0.43983(9) 0.25408(10) 0.0128(2) Uani d . . 1
O O4 0.16605(5) 0.50865(7) 0.35647(8) 0.01806(18) Uani d . . 1
H H4 0.2166 0.5215 0.3698 0.027 Uiso calc U R 1
O O5 0.19282(5) 0.40757(7) 0.19421(7) 0.01769(18) Uani d . . 1
O O6 0.06675(5) 0.41265(7) 0.22558(7) 0.01702(18) Uani d . . 1

loop_
_atom_site_aniso_label
_atom_site_aniso_U_11
_atom_site_aniso_U_22
_atom_site_aniso_U_33
_atom_site_aniso_U_12
_atom_site_aniso_U_13
_atom_site_aniso_U_23
N1 0.0107(4) 0.0118(4) 0.0140(5) -0.0005(3) 0.0036(3) -0.0017(4)
C1 0.0097(5) 0.0133(5) 0.0147(5) 0.0000(4) 0.0023(4) -0.0002(4)
C2 0.0157(5) 0.0159(5) 0.0189(6) -0.0028(4) 0.0075(4) -0.0055(4)
C3 0.0182(6) 0.0277(6) 0.0237(6) -0.0089(5) 0.0075(5) -0.0112(5)
C4 0.0137(5) 0.0185(6) 0.0241(6) -0.0034(4) 0.0061(4) -0.0024(5)
C5 0.0131(5) 0.0230(6) 0.0221(6) -0.0023(4) 0.0081(4) -0.0057(5)
C6 0.0155(5) 0.0268(6) 0.0184(6) -0.0042(5) 0.0065(4) -0.0087(5)
C7 0.0154(5) 0.0160(5) 0.0172(6) -0.0009(4) 0.0060(4) 0.0014(4)
C8 0.0137(5) 0.0157(5) 0.0187(6) 0.0029(4) 0.0022(4) 0.0021(4)
N2 0.0109(4) 0.0120(4) 0.0140(5) -0.0003(3) 0.0025(3) -0.0015(4)
C9 0.0140(5) 0.0116(5) 0.0141(5) 0.0006(4) 0.0036(4) -0.0008(4)
C10 0.0134(5) 0.0166(5) 0.0199(6) 0.0014(4) 0.0061(4) -0.0004(4)
C11 0.0111(5) 0.0191(6) 0.0203(6) -0.0010(4) 0.0014(4) 0.0003(4)
C12 0.0144(5) 0.0156(5) 0.0169(5) -0.0042(4) 0.0024(4) -0.0033(4)
C13 0.0131(5) 0.0139(5) 0.0152(5) -0.0012(4) 0.0047(4) -0.0041(4)
C14 0.0097(5) 0.0119(5) 0.0134(5) -0.0012(4) 0.0035(4) 0.0005(4)
C15 0.0144(5) 0.0176(6) 0.0168(6) -0.0037(4) 0.0064(4) -0.0009(4)
C16 0.0139(5) 0.0168(6) 0.0232(6) 0.0039(4) 0.0015(4) -0.0001(5)
C17 0.0134(5) 0.0097(5) 0.0137(5) 0.0008(4) 0.0017(4) 0.0003(4)
O1 0.0122(4) 0.0182(4) 0.0156(4) -0.0028(3) 0.0030(3) -0.0038(3)
O2 0.0143(4) 0.0236(4) 0.0152(4) -0.0049(3) 0.0043(3) -0.0048(3)
O3 0.0123(4) 0.0197(4) 0.0197(4) -0.0032(3) 0.0043(3) -0.0052(3)
C18 0.0147(5) 0.0115(5) 0.0117(5) -0.0017(4) 0.0027(4) 0.0022(4)
O4 0.0139(4) 0.0235(4) 0.0172(4) -0.0066(3) 0.0047(3) -0.0074(3)
O5 0.0135(4) 0.0223(4) 0.0171(4) -0.0029(3) 0.0034(3) -0.0065(3)
O6 0.0137(4) 0.0211(4) 0.0162(4) -0.0055(3) 0.0035(3) -0.0030(3)

loop_
_atom_type_symbol
_atom_type_description
_atom_type_scat_dispersion_real
_atom_type_scat_dispersion_imag
_atom_type_scat_source
C C 0.0033 0.0016 'International Tables Vol C Tables 4.2.6.8 and 6.1.1.4'
H H 0.0000 0.0000 'International Tables Vol C Tables 4.2.6.8 and 6.1.1.4'
N N 0.0061 0.0033 'International Tables Vol C Tables 4.2.6.8 and 6.1.1.4'
O O 0.0106 0.0060 'International Tables Vol C Tables 4.2.6.8 and 6.1.1.4'

loop_
_geom_angle_atom_site_label_1
_geom_angle_atom_site_label_2
_geom_angle_atom_site_label_3
_geom_angle
C7 N1 C8 109.69(9)
C7 N1 C1 111.38(8)
C8 N1 C1 114.98(9)
C7 N1 H1N 108.4(9)
C8 N1 H1N 103.8(9)
C1 N1 H1N 108.1(9)
N1 C1 C2 112.86(9)
N1 C1 C6 111.08(9)
C2 C1 C6 111.04(9)
N1 C1 H1 107.2
C2 C1 H1 107.2
C6 C1 H1 107.2
C1 C2 C3 108.97(9)
C1 C2 H2A 109.9
C3 C2 H2A 109.9
C1 C2 H2B 109.9
C3 C2 H2B 109.9
H2A C2 H2B 108.3
C4 C3 C2 110.87(10)
C4 C3 H3A 109.5
C2 C3 H3A 109.5
C4 C3 H3B 109.5
C2 C3 H3B 109.5
H3A C3 H3B 108.1
C3 C4 C5 111.38(10)
C3 C4 H4A 109.4
C5 C4 H4A 109.4
C3 C4 H4B 109.4
C5 C4 H4B 109.4
H4A C4 H4B 108.0
C4 C5 C6 111.53(10)
C4 C5 H5A 109.3
C6 C5 H5A 109.3
C4 C5 H5B 109.3
C6 C5 H5B 109.3
H5A C5 H5B 108.0
C1 C6 C5 109.58(9)
C1 C6 H6A 109.8
C5 C6 H6A 109.8
C1 C6 H6B 109.8
C5 C6 H6B 109.8
H6A C6 H6B 108.2
N1 C7 H7A 109.5
N1 C7 H7B 109.5
H7A C7 H7B 109.5
N1 C7 H7C 109.5
H7A C7 H7C 109.5
H7B C7 H7C 109.5
N1 C8 H8A 109.5
N1 C8 H8B 109.5
H8A C8 H8B 109.5
N1 C8 H8C 109.5
H8A C8 H8C 109.5
H8B C8 H8C 109.5
C16 N2 C15 109.80(9)
C16 N2 C14 112.03(8)
C15 N2 C14 114.33(8)
C16 N2 H2N 106.0(10)
C15 N2 H2N 108.2(10)
C14 N2 H2N 106.0(10)
C14 C9 C10 109.89(9)
C14 C9 H9A 109.7
C10 C9 H9A 109.7
C14 C9 H9B 109.7
C10 C9 H9B 109.7
H9A C9 H9B 108.2
C11 C10 C9 111.15(9)
C11 C10 H10A 109.4
C9 C10 H10A 109.4
C11 C10 H10B 109.4
C9 C10 H10B 109.4
H10A C10 H10B 108.0
C12 C11 C10 110.89(9)
C12 C11 H11A 109.5
C10 C11 H11A 109.5
C12 C11 H11B 109.5
C10 C11 H11B 109.5
H11A C11 H11B 108.0
C11 C12 C13 110.40(9)
C11 C12 H12A 109.6
C13 C12 H12A 109.6
C11 C12 H12B 109.6
C13 C12 H12B 109.6
H12A C12 H12B 108.1
C14 C13 C12 109.63(9)
C14 C13 H13A 109.7
C12 C13 H13A 109.7
C14 C13 H13B 109.7
C12 C13 H13B 109.7
H13A C13 H13B 108.2
N2 C14 C13 112.43(8)
N2 C14 C9 110.09(8)
C13 C14 C9 111.40(9)
N2 C14 H14 107.6
C13 C14 H14 107.6
C9 C14 H14 107.6
N2 C15 H15A 109.5
N2 C15 H15B 109.5
H15A C15 H15B 109.5
N2 C15 H15C 109.5
H15A C15 H15C 109.5
H15B C15 H15C 109.5
N2 C16 H16A 109.5
N2 C16 H16B 109.5
H16A C16 H16B 109.5
N2 C16 H16C 109.5
H16A C16 H16C 109.5
H16B C16 H16C 109.5
O2 C17 O3 125.30(10)
O2 C17 O1 119.83(9)
O3 C17 O1 114.86(10)
C17 O1 H1A 109.5
O5 C18 O6 124.91(10)
O5 C18 O4 119.77(9)
O6 C18 O4 115.32(10)
C18 O4 H4 109.5

loop_
_geom_bond_atom_site_label_1
_geom_bond_atom_site_label_2
_geom_bond_distance
N1 C7 1.4916(14)
N1 C8 1.4917(14)
N1 C1 1.5154(14)
N1 H1N 0.903(16)
C1 C2 1.5219(15)
C1 C6 1.5250(16)
C1 H1 1.0
C2 C3 1.5311(16)
C2 H2A 0.99
C2 H2B 0.99
C3 C4 1.5242(17)
C3 H3A 0.99
C3 H3B 0.99
C4 C5 1.5255(16)
C4 H4A 0.99
C4 H4B 0.99
C5 C6 1.5311(16)
C5 H5A 0.99
C5 H5B 0.99
C6 H6A 0.99
C6 H6B 0.99
C7 H7A 0.98
C7 H7B 0.98
C7 H7C 0.98
C8 H8A 0.98
C8 H8B 0.98
C8 H8C 0.98
N2 C16 1.4889(14)
N2 C15 1.4937(14)
N2 C14 1.5154(13)
N2 H2N 0.912(17)
C9 C14 1.5264(15)
C9 C10 1.5298(15)
C9 H9A 0.99
C9 H9B 0.99
C10 C11 1.5293(16)
C10 H10A 0.99
C10 H10B 0.99
C11 C12 1.5254(16)
C11 H11A 0.99
C11 H11B 0.99
C12 C13 1.5289(15)
C12 H12A 0.99
C12 H12B 0.99
C13 C14 1.5257(15)
C13 H13A 0.99
C13 H13B 0.99
C14 H14 1.0
C15 H15A 0.98
C15 H15B 0.98
C15 H15C 0.98
C16 H16A 0.98
C16 H16B 0.98
C16 H16C 0.98
C17 O2 1.2563(14)
C17 O3 1.2603(13)
C17 O1 1.3488(13)
O1 H1A 0.84
C18 O5 1.2578(14)
C18 O6 1.2626(13)
C18 O4 1.3431(13)
O4 H4 0.84

loop_
_geom_hbond_atom_site_label_D
_geom_hbond_atom_site_label_H
_geom_hbond_atom_site_label_A
_geom_hbond_distance_DH
_geom_hbond_distance_HA
_geom_hbond_distance_DA
_geom_hbond_angle_DHA
N1 H1N O3 0.903(16) 1.758(16) 2.6476(12) 167.8(14)
N2 H2N O6 0.912(17) 1.746(18) 2.6558(12) 174.9(15)
O1 H1A O5 0.84 1.78 2.6138(11) 174.9
O4 H4 O2 0.84 1.77 2.6069(11) 174.7

loop_
_geom_torsion_atom_site_label_1
_geom_torsion_atom_site_label_2
_geom_torsion_atom_site_label_3
_geom_torsion_atom_site_label_4
_geom_torsion
C7 N1 C1 C2 -83.99(11)
C8 N1 C1 C2 41.57(13)
C7 N1 C1 C6 150.57(9)
C8 N1 C1 C6 -83.88(11)
N1 C1 C2 C3 174.18(9)
C6 C1 C2 C3 -60.35(12)
C1 C2 C3 C4 58.13(13)
C2 C3 C4 C5 -55.70(14)
C3 C4 C5 C6 54.37(14)
N1 C1 C6 C5 -174.53(9)
C2 C1 C6 C5 59.01(13)
C4 C5 C6 C1 -55.41(14)
C14 C9 C10 C11 -55.74(12)
C9 C10 C11 C12 56.30(12)
C10 C11 C12 C13 -57.28(13)
C11 C12 C13 C14 58.00(12)
C16 N2 C14 C13 -77.48(11)
C15 N2 C14 C13 48.26(12)
C16 N2 C14 C9 157.68(9)
C15 N2 C14 C9 -76.58(11)
C12 C13 C14 N2 177.28(9)
C12 C13 C14 C9 -58.60(12)
C10 C9 C14 N2 -177.22(9)
C10 C9 C14 C13 57.36(12)
